data_7020293
loop_
_publ_author_name
'Bai, Shi-Qiang'
'Fang, Chen-Jie'
'He, Zheng'
'Gao, En-Qing'
'Yan, Chun-Hua'
'Hor, T. S. Andy'

_publ_section_title
;
 Chelating Schiff base assisted azide-bridged Mn(ii), Ni(ii) and Cu(ii)
 magnetic coordination polymers.
;
_journal_issue 43
_journal_name_full 'Dalton transactions (Cambridge, England : 2003)'
_journal_page_first 13379
_journal_page_last 13387
_journal_paper_doi 10.1039/c2dt31186k
_journal_volume 41
_journal_year 2012
_chemical_formula_sum 'C11 H9 Cu N9'
_chemical_formula_weight 330.81
_chemical_name_systematic
;
?
;
_space_group_IT_number 14
_symmetry_cell_setting monoclinic
_symmetry_space_group_name_Hall '-P 2ybc'
_symmetry_space_group_name_H-M 'P 1 21/c 1'
_atom_sites_solution_hydrogens geom
_atom_sites_solution_primary direct
_atom_sites_solution_secondary difmap
_audit_creation_method SHELXL-97
_cell_angle_alpha 90.00
_cell_angle_beta 94.9956(7)
_cell_angle_gamma 90.00
_cell_formula_units_Z 4
_cell_length_a 9.5342(2)
_cell_length_b 19.6392(4)
_cell_length_c 7.01900(10)
_cell_measurement_reflns_used 24391
_cell_measurement_temperature 293(2)
_cell_measurement_theta_max 27.485
_cell_measurement_theta_min 3.395
_cell_volume 1309.27(4)
_computing_cell_refinement 'HKL Scalepack (Otwinowski & Minor, 1997)'
_computing_data_collection 'KappaCCD (Nonius B. V., 1998)'
_computing_data_reduction 'HKL Denzo (Otwinowski & Minor, 1997) & maXus (Mackay et al., 1998)'
_computing_molecular_graphics 'Bruker SHELXTL V5.1 (Sheldrick, 1998)'
_computing_publication_material 'SHELXL-97 (Sheldrick, 1997)'
_computing_structure_refinement 'SHELXL-97 (Sheldrick, 1997)'
_computing_structure_solution 'SHELXS-97 (Sheldrick, 1997)'
_diffrn_ambient_temperature 293(2)
_diffrn_detector_area_resol_mean 0.76
_diffrn_measured_fraction_theta_full 0.998
_diffrn_measured_fraction_theta_max 0.998
_diffrn_measurement_device_type 'NONIUS KappaCCD'
_diffrn_measurement_method CCD
_diffrn_radiation_monochromator graphite
_diffrn_radiation_source 'fine-focus sealed tube'
_diffrn_radiation_type MoK\a
_diffrn_radiation_wavelength 0.71073
_diffrn_reflns_av_R_equivalents 0.0941
_diffrn_reflns_av_sigmaI/netI 0.0779
_diffrn_reflns_limit_h_max 12
_diffrn_reflns_limit_h_min -12
_diffrn_reflns_limit_k_max 25
_diffrn_reflns_limit_k_min -25
_diffrn_reflns_limit_l_max 9
_diffrn_reflns_limit_l_min -9
_diffrn_reflns_number 26544
_diffrn_reflns_theta_full 27.47
_diffrn_reflns_theta_max 27.47
_diffrn_reflns_theta_min 3.58
_diffrn_standards_decay_% none
_exptl_absorpt_coefficient_mu 1.677
_exptl_absorpt_correction_T_max 0.946
_exptl_absorpt_correction_T_min 0.816
_exptl_absorpt_correction_type empirical
_exptl_absorpt_process_details '(Blessing, 1995, 1997)'
_exptl_crystal_colour 'dark green'
_exptl_crystal_density_diffrn 1.678
_exptl_crystal_density_method 'not measured'
_exptl_crystal_description prime
_exptl_crystal_F_000 668
_exptl_crystal_size_max 0.2
_exptl_crystal_size_mid 0.12
_exptl_crystal_size_min 0.04
_refine_diff_density_max 0.282
_refine_diff_density_min -0.326
_refine_diff_density_rms 0.063
_refine_ls_extinction_coef 0.0016(6)
_refine_ls_extinction_expression Fc^*^=kFc[1+0.001xFc^2^\l^3^/sin(2\q)]^-1/4^
_refine_ls_extinction_method SHELXL
_refine_ls_goodness_of_fit_ref 0.842
_refine_ls_hydrogen_treatment constr
_refine_ls_matrix_type full
_refine_ls_number_parameters 191
_refine_ls_number_reflns 2984
_refine_ls_number_restraints 0
_refine_ls_restrained_S_all 0.842
_refine_ls_R_factor_all 0.0880
_refine_ls_R_factor_gt 0.0337
_refine_ls_shift/su_max 0.001
_refine_ls_shift/su_mean 0.000
_refine_ls_structure_factor_coef Fsqd
_refine_ls_weighting_details 'calc w=1/[\s^2^(Fo^2^)+(0.0424P)^2^+0.0000P] where P=(Fo^2^+2Fc^2^)/3'
_refine_ls_weighting_scheme calc
_refine_ls_wR_factor_gt 0.0678
_refine_ls_wR_factor_ref 0.0775
_reflns_number_gt 1715
_reflns_number_total 2984
_reflns_threshold_expression >2sigma(I)
_cod_data_source_file c2dt31186k.txt
_cod_data_source_block 3
_cod_original_sg_symbol_H-M P2(1)/c
_cod_database_code 7020293

loop_
_symmetry_equiv_pos_as_xyz
'x, y, z'
'-x, y+1/2, -z+1/2'
'-x, -y, -z'
'x, -y-1/2, z-1/2'

loop_
_atom_site_label
_atom_site_type_symbol
_atom_site_fract_x
_atom_site_fract_y
_atom_site_fract_z
_atom_site_U_iso_or_equiv
_atom_site_adp_type
_atom_site_occupancy
_atom_site_symmetry_multiplicity
_atom_site_calc_flag
_atom_site_refinement_flags
Cu1 Cu 0.01656(3) 0.726702(16) 0.71715(4) 0.03897(13) Uani 1 1 d .
N1 N -0.1293(2) 0.65537(11) 0.6328(3) 0.0384(5) Uani 1 1 d .
N2 N 0.1309(2) 0.64034(10) 0.7868(3) 0.0350(5) Uani 1 1 d .
C10 C 0.4688(4) 0.58537(19) 1.0356(5) 0.0705(10) Uani 1 1 d .
H10 H 0.5083 0.5500 1.1103 0.085 Uiso 1 1 calc R
N4 N 0.1219(2) 0.71847(11) 0.4134(3) 0.0401(5) Uani 1 1 d .
N5 N 0.1973(2) 0.67045(12) 0.3908(3) 0.0410(5) Uani 1 1 d .
N6 N 0.2722(3) 0.62497(14) 0.3803(4) 0.0644(7) Uani 1 1 d .
N7 N -0.0977(2) 0.80032(12) 0.5998(3) 0.0497(6) Uani 1 1 d .
N8 N -0.0827(2) 0.85954(12) 0.6346(3) 0.0429(6) Uani 1 1 d .
N9 N -0.0739(3) 0.91716(12) 0.6595(4) 0.0646(7) Uani 1 1 d .
C1 C -0.2590(3) 0.66455(15) 0.5538(4) 0.0501(7) Uani 1 1 d .
H1 H -0.2903 0.7087 0.5273 0.060 Uiso 1 1 calc R
C2 C -0.3502(3) 0.61064(17) 0.5091(4) 0.0610(9) Uani 1 1 d .
H2 H -0.4409 0.6186 0.4537 0.073 Uiso 1 1 calc R
C3 C -0.3048(3) 0.54568(17) 0.5478(4) 0.0614(9) Uani 1 1 d .
H3 H -0.3640 0.5088 0.5186 0.074 Uiso 1 1 calc R
C4 C -0.1697(3) 0.53556(14) 0.6308(4) 0.0507(7) Uani 1 1 d .
H4 H -0.1362 0.4919 0.6594 0.061 Uiso 1 1 calc R
C5 C -0.0863(3) 0.59151(13) 0.6698(4) 0.0382(6) Uani 1 1 d .
C6 C 0.0607(3) 0.58590(13) 0.7521(3) 0.0401(7) Uani 1 1 d .
H6 H 0.1014 0.5435 0.7782 0.048 Uiso 1 1 calc R
C7 C 0.2758(3) 0.63714(14) 0.8580(4) 0.0410(7) Uani 1 1 d .
C8 C 0.3308(3) 0.58438(15) 0.9724(4) 0.0576(8) Uani 1 1 d .
H8 H 0.2734 0.5487 1.0054 0.069 Uiso 1 1 calc R
C9 C 0.3637(3) 0.68946(15) 0.8140(4) 0.0480(7) Uani 1 1 d .
H9 H 0.3263 0.7247 0.7368 0.058 Uiso 1 1 calc R
N3 N 0.5012(3) 0.69206(17) 0.8776(4) 0.0780(8) Uani 1 1 d .
C11 C 0.5484(4) 0.6387(3) 0.9885(6) 0.0858(12) Uani 1 1 d .
H11 H 0.6426 0.6388 1.0355 0.103 Uiso 1 1 calc R

loop_
_atom_site_aniso_label
_atom_site_aniso_U_11
_atom_site_aniso_U_22
_atom_site_aniso_U_33
_atom_site_aniso_U_23
_atom_site_aniso_U_13
_atom_site_aniso_U_12
Cu1 0.0370(2) 0.03095(18) 0.0474(2) -0.00161(16) -0.00519(14) 0.00122(16)
N1 0.0306(13) 0.0404(13) 0.0436(12) -0.0020(10) -0.0006(10) -0.0025(10)
N2 0.0349(13) 0.0339(12) 0.0361(11) -0.0006(9) 0.0016(10) -0.0019(10)
C10 0.057(2) 0.079(3) 0.069(2) 0.0010(19) -0.0251(19) 0.029(2)
N4 0.0433(14) 0.0366(13) 0.0403(12) 0.0019(10) 0.0033(10) 0.0074(11)
N5 0.0436(15) 0.0422(14) 0.0363(12) -0.0014(10) -0.0017(11) -0.0033(13)
N6 0.0664(19) 0.0552(17) 0.0710(17) -0.0083(14) 0.0033(14) 0.0201(15)
N7 0.0479(16) 0.0329(13) 0.0653(16) -0.0013(11) -0.0130(12) 0.0073(12)
N8 0.0372(14) 0.0456(16) 0.0451(13) 0.0043(11) -0.0016(11) 0.0076(12)
N9 0.074(2) 0.0368(16) 0.0810(18) -0.0063(13) -0.0036(15) 0.0040(14)
C1 0.0395(18) 0.0511(19) 0.0590(18) -0.0018(14) 0.0008(15) 0.0021(15)
C2 0.0346(18) 0.073(2) 0.073(2) -0.0100(18) -0.0084(16) -0.0054(17)
C3 0.049(2) 0.053(2) 0.081(2) -0.0078(17) -0.0017(18) -0.0158(16)
C4 0.049(2) 0.0421(17) 0.0597(18) 0.0003(14) -0.0007(15) -0.0074(14)
C5 0.0376(16) 0.0356(15) 0.0412(15) -0.0021(12) 0.0018(12) -0.0051(12)
C6 0.0437(18) 0.0334(16) 0.0423(15) 0.0045(11) -0.0013(13) 0.0017(13)
C7 0.0366(17) 0.0467(17) 0.0380(15) -0.0038(12) -0.0057(12) 0.0042(13)
C8 0.059(2) 0.056(2) 0.0553(18) 0.0023(15) -0.0101(16) 0.0054(16)
C9 0.0348(18) 0.0532(18) 0.0551(17) -0.0056(14) -0.0021(14) 0.0017(14)
N3 0.0446(18) 0.105(2) 0.083(2) -0.0149(19) -0.0029(15) -0.0003(17)
C11 0.038(2) 0.131(4) 0.086(3) -0.024(3) -0.016(2) 0.014(2)

loop_
_atom_type_symbol
_atom_type_description
_atom_type_scat_dispersion_real
_atom_type_scat_dispersion_imag
_atom_type_scat_source
C C 0.0033 0.0016 'International Tables Vol C Tables 4.2.6.8 and 6.1.1.4'
H H 0.0000 0.0000 'International Tables Vol C Tables 4.2.6.8 and 6.1.1.4'
N N 0.0061 0.0033 'International Tables Vol C Tables 4.2.6.8 and 6.1.1.4'
Cu Cu 0.3201 1.2651 'International Tables Vol C Tables 4.2.6.8 and 6.1.1.4'

loop_
_geom_angle_atom_site_label_1
_geom_angle_atom_site_label_2
_geom_angle_atom_site_label_3
_geom_angle
_geom_angle_site_symmetry_1
_geom_angle_site_symmetry_3
N7 Cu1 N4 97.07(10) . 4_576
N7 Cu1 N1 92.58(9) . .
N4 Cu1 N1 152.12(9) 4_576 .
N7 Cu1 N2 168.37(9) . .
N4 Cu1 N2 93.31(8) 4_576 .
N1 Cu1 N2 80.52(9) . .
N7 Cu1 N4 86.40(9) . .
N4 Cu1 N4 115.27(9) 4_576 .
N1 Cu1 N4 91.33(8) . .
N2 Cu1 N4 84.42(7) . .
C1 N1 C5 117.9(2) . .
C1 N1 Cu1 128.41(19) . .
C5 N1 Cu1 113.61(17) . .
C6 N2 C7 120.4(2) . .
C6 N2 Cu1 112.86(18) . .
C7 N2 Cu1 126.66(17) . .
C11 C10 C8 118.8(3) . .
N5 N4 Cu1 127.87(17) . 4_575
N5 N4 Cu1 117.58(16) . .
Cu1 N4 Cu1 110.73(10) 4_575 .
N6 N5 N4 176.0(3) . .
N8 N7 Cu1 125.7(2) . .
N9 N8 N7 176.1(3) . .
N1 C1 C2 122.3(3) . .
C3 C2 C1 119.1(3) . .
C2 C3 C4 119.1(3) . .
C5 C4 C3 118.2(3) . .
N1 C5 C4 123.4(3) . .
N1 C5 C6 114.3(2) . .
C4 C5 C6 122.3(2) . .
N2 C6 C5 118.6(2) . .
C9 C7 C8 118.7(3) . .
C9 C7 N2 118.5(2) . .
C8 C7 N2 122.7(3) . .
C10 C8 C7 119.2(3) . .
N3 C9 C7 123.1(3) . .
C9 N3 C11 115.1(3) . .
C10 C11 N3 125.0(3) . .

loop_
_geom_bond_atom_site_label_1
_geom_bond_atom_site_label_2
_geom_bond_distance
_geom_bond_site_symmetry_2
Cu1 N7 1.949(2) .
Cu1 N4 1.956(2) 4_576
Cu1 N1 2.026(2) .
Cu1 N2 2.052(2) .
Cu1 N4 2.440(2) .
N1 C1 1.323(3) .
N1 C5 1.338(3) .
N2 C6 1.274(3) .
N2 C7 1.428(3) .
C10 C11 1.351(5) .
C10 C8 1.352(4) .
N4 N5 1.205(3) .
N4 Cu1 1.956(2) 4_575
N5 N6 1.150(3) .
N7 N8 1.194(3) .
N8 N9 1.147(3) .
C1 C2 1.388(4) .
C2 C3 1.367(4) .
C3 C4 1.381(4) .
C4 C5 1.370(4) .
C5 C6 1.473(4) .
C7 C9 1.377(4) .
C7 C8 1.386(4) .
C9 N3 1.349(4) .
N3 C11 1.359(5) .
